data_2106535
loop_
_publ_author_name
'Kawamura, K.'
'Kawahara, A.'

_publ_section_title
;
 Crystal structure of synthetic copper sodium silicate: Cu3 Na2 (Si4 O12)
;
_journal_name_full 'Acta Crystallographica B (24,1968-38,1982)'
_journal_page_first 2419
_journal_page_last 2422
_journal_volume 32
_journal_year 1976
_chemical_compound_source Synthetic
_chemical_formula_sum 'Cu3 Na2 O12 Si4'
_chemical_name_systematic 'Cu3 Na2 (Si O3)4'
_space_group_IT_number 62
_symmetry_space_group_name_Hall '-P 2ac 2n'
_symmetry_space_group_name_H-M 'P n m a'
_cell_angle_alpha 90
_cell_angle_beta 90
_cell_angle_gamma 90
_cell_formula_units_Z 4
_cell_length_a 7.519
_cell_length_b 10.203
_cell_length_c 13.567
_cell_volume 1040.811
_citation_journal_id_ASTM ACBCAR
_database_code_amcsd 0020110
_exptl_crystal_density_diffrn 3.452
_cod_data_source_file Kawamura_ACBCAR_1976_361.cif
_cod_data_source_block Cu3Na2O12Si4
_cod_database_code 2106535
_amcsd_formula_title Cu3Na2(Si4O12)

loop_
_space_group_symop_operation_xyz
x,y,z
-x+1/2,-y,z+1/2
x+1/2,-y+1/2,-z+1/2
-x,y+1/2,-z
-x,-y,-z
x-1/2,y,-z-1/2
-x-1/2,y-1/2,z-1/2
x,-y-1/2,z

loop_
_atom_site_label
_atom_site_type_symbol
_atom_site_fract_x
_atom_site_fract_y
_atom_site_fract_z
_atom_site_occupancy
_atom_site_U_iso_or_equiv
O2 O-2 0.2898 0.3811 0.12 1 0.0
O5 O-2 0.3715 0.5928 0.4043 1 0.0
Cu2 Cu+2 0.25 0.25 0.4397 1 0.0
Si1 Si+4 0.2218 0.5218 0.3378 1 0.0
Cu3 Cu+2 0 0 0 1 0.0
Na2 Na+1 0.1872 0.75 0.4872 1 0.0
Si2 Si+4 0.32 0.535 0.1233 1 0.0
O4 O-2 0.2391 0.5298 0.2277 1 0.0
O1 O-2 0.2336 0.3702 0.3296 1 0.0
Cu1 Cu+2 0.2629 0.25 0.2186 1 0.0
O3 O-2 0.0291 0.5761 0.3804 1 0.0
O6 O-2 0.2171 0.6094 0.0344 1 0.0
Na1 Na+1 0.0319 0.75 0.1737 1 0.0

loop_
_cod_related_entry_id
_cod_related_entry_database
_cod_related_entry_code
1 AMCSD 0020110
